data_7031117
loop_
_publ_author_name
'Romero, Nuria'
'Vendier, Laure'
'Dinoi, Chiara'
'Etienne, Michel'

_publ_section_title
;
 Highly fluorinated hydrotris(indazolyl)borate calcium complexes: the
 structure and reactivity heavily depend on the ligand's electronic
 properties.
;
_journal_issue 26
_journal_name_full 'Dalton transactions (Cambridge, England : 2003)'
_journal_page_first 10114
_journal_page_last 10119
_journal_paper_doi 10.1039/c4dt00884g
_journal_volume 43
_journal_year 2014
_chemical_compound_source 'synthesis as described'
_chemical_formula_moiety 'C78 H32 B2 Ca F24 N12, C4 H8 O, C4 H10 O'
_chemical_formula_sum 'C86 H50 B2 Ca F24 N12 O2'
_chemical_formula_weight 1801.08
_chemical_name_systematic
;
 ?
;
_space_group_IT_number 14
_symmetry_cell_setting monoclinic
_symmetry_Int_Tables_number 14
_symmetry_space_group_name_Hall '-P 2yn'
_symmetry_space_group_name_H-M 'P 1 21/n 1'
_atom_sites_solution_hydrogens geom
_atom_sites_solution_primary direct
_atom_sites_solution_secondary difmap
_cell_angle_alpha 90
_cell_angle_beta 101.987(6)
_cell_angle_gamma 90
_cell_formula_units_Z 2
_cell_length_a 12.6950(5)
_cell_length_b 18.0160(10)
_cell_length_c 17.448(2)
_cell_measurement_reflns_used 5948
_cell_measurement_temperature 180(2)
_cell_measurement_theta_max 29.2898
_cell_measurement_theta_min 3.1612
_cell_measurement_wavelength 0.71073
_cell_volume 3903.6(5)
_computing_cell_refinement
;
        CrysAlisPro, Agilent Technologies,
        Version 1.171.35.21 (release 20-01-2012 CrysAlis171 .NET)
        (compiled Jan 23 2012,18:06:46)
;
_computing_data_collection
;
        CrysAlisPro, Agilent Technologies,
        Version 1.171.35.21 (release 20-01-2012 CrysAlis171 .NET)
        (compiled Jan 23 2012,18:06:46)
;
_computing_data_reduction
;
        CrysAlisPro, Agilent Technologies,
        Version 1.171.35.21 (release 20-01-2012 CrysAlis171 .NET)
        (compiled Jan 23 2012,18:06:46)
;
_computing_molecular_graphics 'Ortep-3 for Windows (Farrugia, 1997)'
_computing_publication_material 'WinGX publication routines (Farrugia, 1999)'
_computing_structure_refinement 'SHELXL-97 (Sheldrick, 2008)'
_computing_structure_solution 'SIR92 (Giacovazzo et al, 1993)'
_diffrn_ambient_temperature 180(2)
_diffrn_detector_area_resol_mean 16.1978
_diffrn_measured_fraction_theta_full 0.876
_diffrn_measured_fraction_theta_max 0.876
_diffrn_measurement_device_type 'Xcalibur, Eos, Gemini ultra'
_diffrn_measurement_method '\w scans'
_diffrn_orient_matrix_UB_11 0.0370258
_diffrn_orient_matrix_UB_12 0.0252049
_diffrn_orient_matrix_UB_13 0.0223942
_diffrn_orient_matrix_UB_21 0.0420271
_diffrn_orient_matrix_UB_22 -0.0151286
_diffrn_orient_matrix_UB_23 -0.0163595
_diffrn_orient_matrix_UB_31 -0.0113488
_diffrn_orient_matrix_UB_32 0.0261914
_diffrn_orient_matrix_UB_33 -0.0309864
_diffrn_radiation_monochromator graphite
_diffrn_radiation_probe x-ray
_diffrn_radiation_type MoK\a
_diffrn_radiation_wavelength 0.71073
_diffrn_reflns_av_R_equivalents 0.0401
_diffrn_reflns_av_unetI/netI 0.046
_diffrn_reflns_limit_h_max 15
_diffrn_reflns_limit_h_min -17
_diffrn_reflns_limit_k_max 23
_diffrn_reflns_limit_k_min -24
_diffrn_reflns_limit_l_max 23
_diffrn_reflns_limit_l_min -22
_diffrn_reflns_number 34745
_diffrn_reflns_theta_full 29.34
_diffrn_reflns_theta_max 29.34
_diffrn_reflns_theta_min 3.28
_exptl_absorpt_coefficient_mu 0.198
_exptl_absorpt_correction_T_max 0.990
_exptl_absorpt_correction_T_min 0.977
_exptl_absorpt_correction_type multi-scan
_exptl_absorpt_process_details
;
        CrysAlisPro, Agilent Technologies,
        Version 1.171.35.21 (release 20-01-2012 CrysAlis171 .NET)
        (compiled Jan 23 2012,18:06:46)
        Empirical absorption correction using spherical harmonics,
 implemented in SCALE3 ABSPACK scaling algorithm.
;
_exptl_crystal_colour colourless
_exptl_crystal_density_diffrn 1.532
_exptl_crystal_density_method 'not measured'
_exptl_crystal_description parallelepiped
_exptl_crystal_F_000 1824
_exptl_crystal_size_max 0.18
_exptl_crystal_size_mid 0.1
_exptl_crystal_size_min 0.05
_refine_diff_density_max 0.241
_refine_diff_density_min -0.263
_refine_diff_density_rms 0.045
_refine_ls_extinction_method none
_refine_ls_goodness_of_fit_ref 1.019
_refine_ls_hydrogen_treatment constr
_refine_ls_matrix_type full
_refine_ls_number_parameters 622
_refine_ls_number_reflns 9405
_refine_ls_number_restraints 0
_refine_ls_restrained_S_all 1.019
_refine_ls_R_factor_all 0.0834
_refine_ls_R_factor_gt 0.0454
_refine_ls_shift/su_max 0.003
_refine_ls_shift/su_mean 0
_refine_ls_structure_factor_coef Fsqd
_refine_ls_weighting_details 'calc w=1/[\s^2^(Fo^2^)+(0.0380P)^2^+1.1258P] where P=(Fo^2^+2Fc^2^)/3'
_refine_ls_weighting_scheme calc
_refine_ls_wR_factor_gt 0.0895
_refine_ls_wR_factor_ref 0.1042
_reflns_number_gt 6252
_reflns_number_total 9405
_reflns_threshold_expression >2\s(I)
_cod_data_source_file c4dt00884g2.cif
_cod_data_source_block 1
_cod_depositor_comments 'Adding full bibliography for 7031117--7031118.cif.'
_cod_database_code 7031117

loop_
_symmetry_equiv_pos_as_xyz
'x, y, z'
'-x+1/2, y+1/2, -z+1/2'
'-x, -y, -z'
'x-1/2, -y-1/2, z-1/2'

loop_
_atom_site_label
_atom_site_type_symbol
_atom_site_fract_x
_atom_site_fract_y
_atom_site_fract_z
_atom_site_U_iso_or_equiv
_atom_site_adp_type
_atom_site_occupancy
_atom_site_symmetry_multiplicity
_atom_site_calc_flag
_atom_site_refinement_flags
_atom_site_disorder_assembly
_atom_site_disorder_group
C1 C 0.63226(15) 0.54926(11) 0.20488(11) 0.0356(4) Uani 1 1 d . . .
C2 C 0.58923(19) 0.59097(14) 0.13915(12) 0.0506(6) Uani 1 1 d . . .
H2 H 0.5135 0.5972 0.1237 0.061 Uiso 1 1 calc R . .
C3 C 0.6571(2) 0.62361(17) 0.09604(14) 0.0702(8) Uani 1 1 d . . .
H3 H 0.6278 0.6527 0.0512 0.084 Uiso 1 1 calc R . .
C4 C 0.7661(2) 0.61408(18) 0.11785(16) 0.0768(9) Uani 1 1 d . . .
H4 H 0.8123 0.6374 0.0887 0.092 Uiso 1 1 calc R . .
C5 C 0.8093(2) 0.57109(17) 0.18161(16) 0.0656(8) Uani 1 1 d . . .
H5 H 0.885 0.5638 0.1956 0.079 Uiso 1 1 calc R . .
C6 C 0.74268(17) 0.53821(13) 0.22565(13) 0.0463(5) Uani 1 1 d . . .
H6 H 0.7725 0.5084 0.2697 0.056 Uiso 1 1 calc R . .
C7 C 0.55953(14) 0.51645(10) 0.25185(10) 0.0294(4) Uani 1 1 d . . .
C8 C 0.47370(14) 0.46658(10) 0.22939(10) 0.0290(4) Uani 1 1 d . . .
C9 C 0.43502(13) 0.45370(10) 0.29885(10) 0.0265(4) Uani 1 1 d . . .
C10 C 0.35068(14) 0.40313(10) 0.29807(10) 0.0290(4) Uani 1 1 d . . .
C11 C 0.30519(15) 0.36958(11) 0.22983(12) 0.0354(4) Uani 1 1 d . . .
C12 C 0.34296(17) 0.38223(11) 0.16030(11) 0.0401(5) Uani 1 1 d . . .
C13 C 0.42587(16) 0.42913(11) 0.15988(11) 0.0368(5) Uani 1 1 d . . .
C21 C 0.77995(14) 0.45295(10) 0.62409(11) 0.0319(4) Uani 1 1 d . . .
C22 C 0.82694(16) 0.47678(12) 0.69974(11) 0.0378(5) Uani 1 1 d . . .
H22 H 0.8687 0.521 0.7069 0.045 Uiso 1 1 calc R . .
C23 C 0.81285(18) 0.43621(13) 0.76425(13) 0.0491(6) Uani 1 1 d . . .
H23 H 0.8447 0.4528 0.8155 0.059 Uiso 1 1 calc R . .
C24 C 0.75271(18) 0.37186(14) 0.75431(14) 0.0570(7) Uani 1 1 d . . .
H24 H 0.7416 0.3449 0.7987 0.068 Uiso 1 1 calc R . .
C25 C 0.70878(17) 0.34671(13) 0.67997(15) 0.0541(6) Uani 1 1 d . . .
H25 H 0.6686 0.3019 0.6732 0.065 Uiso 1 1 calc R . .
C26 C 0.72296(15) 0.38647(11) 0.61522(13) 0.0412(5) Uani 1 1 d . . .
H26 H 0.6935 0.3683 0.5642 0.049 Uiso 1 1 calc R . .
C27 C 0.78481(14) 0.49947(10) 0.55564(10) 0.0286(4) Uani 1 1 d . . .
C28 C 0.87134(14) 0.54336(10) 0.53995(11) 0.0309(4) Uani 1 1 d . . .
C29 C 0.98007(15) 0.55355(12) 0.57643(12) 0.0407(5) Uani 1 1 d . . .
C30 C 1.04118(16) 0.60170(14) 0.54473(14) 0.0503(6) Uani 1 1 d . . .
C31 C 0.99767(17) 0.63957(13) 0.47550(15) 0.0509(6) Uani 1 1 d . . .
C32 C 0.89375(16) 0.62941(12) 0.43703(12) 0.0405(5) Uani 1 1 d . . .
C33 C 0.82844(14) 0.58035(10) 0.46933(11) 0.0303(4) Uani 1 1 d . . .
C41 C 0.46950(14) 0.70897(10) 0.58236(11) 0.0286(4) Uani 1 1 d . . .
C42 C 0.38919(15) 0.66544(11) 0.60309(11) 0.0337(4) Uani 1 1 d . . .
H42 H 0.3524 0.6298 0.5672 0.04 Uiso 1 1 calc R . .
C43 C 0.36251(16) 0.67372(12) 0.67587(12) 0.0403(5) Uani 1 1 d . . .
H43 H 0.3072 0.6441 0.6893 0.048 Uiso 1 1 calc R . .
C44 C 0.41621(17) 0.72496(12) 0.72883(12) 0.0429(5) Uani 1 1 d . . .
H44 H 0.3982 0.7303 0.7788 0.051 Uiso 1 1 calc R . .
C45 C 0.49612(17) 0.76841(12) 0.70897(12) 0.0428(5) Uani 1 1 d . . .
H45 H 0.5334 0.8034 0.7455 0.051 Uiso 1 1 calc R . .
C46 C 0.52226(15) 0.76122(10) 0.63614(12) 0.0348(4) Uani 1 1 d . . .
H46 H 0.5764 0.792 0.6226 0.042 Uiso 1 1 calc R . .
C47 C 0.50281(13) 0.70098(10) 0.50629(10) 0.0265(4) Uani 1 1 d . . .
C48 C 0.51347(14) 0.75830(10) 0.45188(11) 0.0295(4) Uani 1 1 d . . .
C49 C 0.55459(14) 0.72257(10) 0.39257(11) 0.0295(4) Uani 1 1 d . . .
C50 C 0.57079(17) 0.76256(12) 0.32673(12) 0.0412(5) Uani 1 1 d . . .
C51 C 0.54608(19) 0.83639(13) 0.32292(13) 0.0502(6) Uani 1 1 d . . .
C52 C 0.50583(18) 0.87219(12) 0.38173(14) 0.0492(6) Uani 1 1 d . . .
C53 C 0.48918(15) 0.83438(11) 0.44548(12) 0.0378(5) Uani 1 1 d . . .
N1 N 0.49118(11) 0.49334(8) 0.35955(8) 0.0269(3) Uani 1 1 d . . .
N2 N 0.56681(11) 0.53134(8) 0.32899(8) 0.0267(3) Uani 1 1 d . . .
N3 N 0.69806(11) 0.50974(8) 0.49873(8) 0.0268(3) Uani 1 1 d . . .
N4 N 0.72357(11) 0.55872(8) 0.44458(8) 0.0274(3) Uani 1 1 d . . .
N5 N 0.53339(11) 0.63655(8) 0.48053(8) 0.0261(3) Uani 1 1 d . . .
N6 N 0.56737(12) 0.64902(8) 0.41125(8) 0.0282(3) Uani 1 1 d . . .
Ca1 Ca 0.5 0.5 0.5 0.02455(12) Uani 1 2 d S . .
F10 F 0.31504(8) 0.38785(6) 0.36401(6) 0.0357(3) Uani 1 1 d . . .
F11 F 0.22193(9) 0.32273(7) 0.22711(7) 0.0508(3) Uani 1 1 d . . .
F12 F 0.29420(11) 0.34553(8) 0.09528(7) 0.0609(4) Uani 1 1 d . . .
F13 F 0.46288(10) 0.43924(7) 0.09368(6) 0.0533(3) Uani 1 1 d . . .
F29 F 1.02522(9) 0.51511(7) 0.64092(7) 0.0525(3) Uani 1 1 d . . .
F30 F 1.14570(9) 0.61232(9) 0.57755(9) 0.0731(5) Uani 1 1 d . . .
F31 F 1.06124(11) 0.68720(9) 0.44631(10) 0.0754(5) Uani 1 1 d . . .
F32 F 0.85763(10) 0.66687(7) 0.36994(8) 0.0567(4) Uani 1 1 d . . .
F50 F 0.60579(12) 0.73092(7) 0.26733(7) 0.0630(4) Uani 1 1 d . . .
F51 F 0.55902(14) 0.87625(8) 0.26032(9) 0.0809(5) Uani 1 1 d . . .
F52 F 0.48273(13) 0.94526(7) 0.37297(10) 0.0766(5) Uani 1 1 d . . .
F53 F 0.44948(10) 0.87008(6) 0.50061(8) 0.0517(3) Uani 1 1 d . . .
B1 B 0.63814(16) 0.59235(12) 0.37728(12) 0.0285(4) Uani 1 1 d . . .
H1 H 0.6766 0.6196 0.3413 0.034 Uiso 1 1 calc R . .
O1 O 0.7829(3) 0.3485(3) -0.0526(3) 0.0590(13) Uani 0.5 1 d P A 1
C61 C 0.6615(4) 0.3317(3) 0.0331(4) 0.0638(14) Uani 0.5 1 d P A 1
H61A H 0.5835 0.3225 0.0282 0.077 Uiso 0.5 1 calc PR A 1
H61B H 0.7007 0.3088 0.0824 0.077 Uiso 0.5 1 calc PR A 1
C62 C 0.6835(9) 0.4133(7) 0.0333(6) 0.080(3) Uani 0.5 1 d P A 1
H62A H 0.7292 0.4298 0.0835 0.096 Uiso 0.5 1 calc PR A 1
H62B H 0.6162 0.4427 0.0224 0.096 Uiso 0.5 1 calc PR A 1
C63 C 0.7442(5) 0.4179(4) -0.0349(5) 0.0572(15) Uani 0.5 1 d P A 1
H63A H 0.6951 0.4378 -0.082 0.069 Uiso 0.5 1 calc PR A 1
H63B H 0.8054 0.4528 -0.0205 0.069 Uiso 0.5 1 calc PR A 1
C64 C 0.7019(10) 0.2977(10) -0.0401(7) 0.071(3) Uani 0.5 1 d P A 1
H64A H 0.7322 0.2474 -0.0281 0.085 Uiso 0.5 1 calc PR A 1
H64B H 0.6423 0.2949 -0.0866 0.085 Uiso 0.5 1 calc PR A 1
O2 O 0.7135(6) 0.3501(4) -0.0574(3) 0.0878(17) Uani 0.5 1 d P B 2
C71 C 0.7154(9) 0.4030(7) 0.0101(5) 0.092(3) Uani 0.5 1 d P B 2
H71A H 0.6428 0.4217 0.0124 0.11 Uiso 0.5 1 calc PR B 2
H71B H 0.75 0.381 0.0611 0.11 Uiso 0.5 1 calc PR B 2
C72 C 0.7824(8) 0.4600(6) -0.0158(6) 0.120(3) Uani 0.5 1 d P B 2
H72A H 0.848 0.4371 -0.0263 0.18 Uiso 0.5 1 calc PR B 2
H72B H 0.8019 0.4976 0.0253 0.18 Uiso 0.5 1 calc PR B 2
H72C H 0.7423 0.4834 -0.0637 0.18 Uiso 0.5 1 calc PR B 2
C73 C 0.6639(12) 0.2889(11) -0.0332(10) 0.108(5) Uani 0.5 1 d P B 2
H73A H 0.5999 0.3034 -0.0125 0.129 Uiso 0.5 1 calc PR B 2
H73B H 0.7142 0.2608 0.0076 0.129 Uiso 0.5 1 calc PR B 2
C74 C 0.6293(7) 0.2400(4) -0.1149(6) 0.121(3) Uani 0.5 1 d P B 2
H74A H 0.5787 0.2688 -0.1538 0.181 Uiso 0.5 1 calc PR B 2
H74B H 0.595 0.1936 -0.1038 0.181 Uiso 0.5 1 calc PR B 2
H74C H 0.6936 0.2287 -0.1355 0.181 Uiso 0.5 1 calc PR B 2

loop_
_atom_site_aniso_label
_atom_site_aniso_U_11
_atom_site_aniso_U_22
_atom_site_aniso_U_33
_atom_site_aniso_U_23
_atom_site_aniso_U_13
_atom_site_aniso_U_12
C1 0.0385(11) 0.0477(12) 0.0237(9) -0.0081(9) 0.0132(8) -0.0063(9)
C2 0.0545(14) 0.0698(16) 0.0290(11) 0.0030(11) 0.0119(10) -0.0086(12)
C3 0.087(2) 0.094(2) 0.0339(13) 0.0093(13) 0.0218(13) -0.0231(16)
C4 0.080(2) 0.112(2) 0.0508(16) -0.0142(16) 0.0437(15) -0.0416(18)
C5 0.0466(14) 0.098(2) 0.0609(17) -0.0223(16) 0.0303(13) -0.0175(14)
C6 0.0378(12) 0.0637(15) 0.0405(12) -0.0091(11) 0.0150(10) -0.0033(11)
C7 0.0309(10) 0.0362(10) 0.0210(8) -0.0013(8) 0.0048(7) 0.0033(8)
C8 0.0289(9) 0.0358(10) 0.0219(9) -0.0015(8) 0.0042(7) 0.0029(8)
C9 0.0245(9) 0.0297(9) 0.0240(9) -0.0037(7) 0.0022(7) 0.0030(7)
C10 0.0291(9) 0.0299(10) 0.0279(9) -0.0020(8) 0.0056(7) 0.0012(8)
C11 0.0299(10) 0.0325(10) 0.0408(11) -0.0031(9) 0.0000(8) -0.0024(8)
C12 0.0440(12) 0.0435(12) 0.0281(10) -0.0118(9) -0.0032(9) -0.0016(10)
C13 0.0423(11) 0.0451(12) 0.0224(9) -0.0040(9) 0.0055(8) 0.0020(9)
C21 0.0255(9) 0.0350(10) 0.0333(10) 0.0014(8) 0.0014(8) 0.0065(8)
C22 0.0363(11) 0.0416(11) 0.0325(10) 0.0006(9) 0.0004(8) 0.0066(9)
C23 0.0475(13) 0.0607(15) 0.0349(12) 0.0077(11) -0.0009(10) 0.0094(11)
C24 0.0476(13) 0.0696(17) 0.0495(14) 0.0301(13) -0.0002(11) 0.0056(12)
C25 0.0396(12) 0.0501(14) 0.0642(16) 0.0239(12) -0.0083(11) -0.0036(10)
C26 0.0335(11) 0.0402(12) 0.0442(12) 0.0051(10) -0.0053(9) 0.0010(9)
C27 0.0249(9) 0.0310(9) 0.0291(9) -0.0079(8) 0.0040(7) 0.0016(8)
C28 0.0239(9) 0.0367(10) 0.0325(10) -0.0126(8) 0.0065(8) -0.0020(8)
C29 0.0280(10) 0.0541(13) 0.0386(12) -0.0185(10) 0.0038(9) 0.0001(9)
C30 0.0233(10) 0.0700(16) 0.0584(15) -0.0285(13) 0.0100(10) -0.0118(10)
C31 0.0367(12) 0.0602(15) 0.0624(15) -0.0223(13) 0.0252(11) -0.0221(11)
C32 0.0405(12) 0.0452(12) 0.0410(12) -0.0082(10) 0.0202(9) -0.0114(9)
C33 0.0259(9) 0.0354(10) 0.0318(10) -0.0109(8) 0.0109(8) -0.0051(8)
C41 0.0282(9) 0.0282(9) 0.0303(10) -0.0008(8) 0.0079(8) 0.0043(8)
C42 0.0310(10) 0.0369(11) 0.0349(10) -0.0035(9) 0.0111(8) -0.0022(8)
C43 0.0368(11) 0.0473(12) 0.0406(12) -0.0012(10) 0.0170(9) 0.0001(9)
C44 0.0468(12) 0.0516(13) 0.0333(11) -0.0071(10) 0.0152(10) 0.0105(10)
C45 0.0477(13) 0.0422(12) 0.0377(12) -0.0136(10) 0.0068(10) 0.0018(10)
C46 0.0345(10) 0.0314(10) 0.0386(11) -0.0056(9) 0.0078(9) -0.0007(8)
C47 0.0227(8) 0.0281(9) 0.0289(9) -0.0030(8) 0.0058(7) -0.0030(7)
C48 0.0257(9) 0.0301(10) 0.0316(10) 0.0013(8) 0.0035(8) -0.0019(8)
C49 0.0283(9) 0.0310(10) 0.0276(9) 0.0036(8) 0.0021(7) -0.0029(8)
C50 0.0487(12) 0.0462(12) 0.0297(10) 0.0080(9) 0.0109(9) 0.0023(10)
C51 0.0645(15) 0.0454(13) 0.0413(13) 0.0221(11) 0.0123(11) 0.0043(11)
C52 0.0557(14) 0.0338(12) 0.0569(15) 0.0150(11) 0.0091(11) 0.0107(10)
C53 0.0352(11) 0.0353(11) 0.0428(12) 0.0016(9) 0.0079(9) 0.0051(9)
N1 0.0265(7) 0.0317(8) 0.0232(7) -0.0015(6) 0.0066(6) -0.0033(6)
N2 0.0266(8) 0.0324(8) 0.0224(7) -0.0018(6) 0.0083(6) -0.0027(6)
N3 0.0269(7) 0.0294(8) 0.0245(7) -0.0024(6) 0.0060(6) -0.0024(6)
N4 0.0259(8) 0.0333(8) 0.0248(8) -0.0033(6) 0.0096(6) -0.0063(6)
N5 0.0272(8) 0.0295(8) 0.0236(7) -0.0019(6) 0.0097(6) -0.0045(6)
N6 0.0317(8) 0.0300(8) 0.0239(8) 0.0002(6) 0.0082(6) -0.0033(6)
Ca1 0.0267(3) 0.0276(3) 0.0209(2) -0.0007(2) 0.00860(19) -0.0057(2)
F10 0.0369(6) 0.0376(6) 0.0345(6) -0.0030(5) 0.0117(5) -0.0046(5)
F11 0.0481(7) 0.0487(7) 0.0517(8) -0.0104(6) 0.0017(6) -0.0193(6)
F12 0.0718(9) 0.0706(9) 0.0347(7) -0.0198(6) -0.0017(6) -0.0221(7)
F13 0.0651(8) 0.0719(9) 0.0240(6) -0.0125(6) 0.0117(6) -0.0106(7)
F29 0.0310(6) 0.0737(9) 0.0466(7) -0.0185(7) -0.0060(5) 0.0076(6)
F30 0.0266(6) 0.1091(12) 0.0823(11) -0.0366(9) 0.0087(6) -0.0207(7)
F31 0.0518(8) 0.0935(11) 0.0900(11) -0.0169(9) 0.0356(8) -0.0408(8)
F32 0.0562(8) 0.0651(9) 0.0538(8) 0.0070(7) 0.0228(7) -0.0236(7)
F50 0.1026(11) 0.0585(8) 0.0357(7) 0.0142(6) 0.0323(7) 0.0114(8)
F51 0.1301(14) 0.0600(9) 0.0606(9) 0.0370(8) 0.0378(9) 0.0175(9)
F52 0.1080(12) 0.0389(8) 0.0894(12) 0.0275(8) 0.0353(10) 0.0257(8)
F53 0.0625(8) 0.0362(7) 0.0614(8) 0.0021(6) 0.0245(7) 0.0140(6)
B1 0.0314(11) 0.0343(11) 0.0223(10) 0.0004(9) 0.0110(8) -0.0054(9)
O1 0.043(2) 0.078(3) 0.058(2) 0.0030(19) 0.014(2) 0.020(2)
C61 0.065(3) 0.063(3) 0.071(4) 0.010(3) 0.030(3) 0.005(3)
C62 0.085(5) 0.098(6) 0.070(6) -0.015(5) 0.046(4) 0.006(4)
C63 0.056(4) 0.042(4) 0.074(5) -0.001(3) 0.016(3) 0.004(3)
C64 0.072(7) 0.085(8) 0.059(5) 0.006(6) 0.019(5) 0.018(6)
O2 0.136(6) 0.075(4) 0.056(3) 0.011(3) 0.028(4) 0.004(4)
C71 0.104(9) 0.119(9) 0.045(5) 0.002(6) -0.003(5) 0.012(7)
C72 0.137(8) 0.116(8) 0.101(7) -0.021(6) 0.011(6) 0.027(7)
C73 0.128(12) 0.099(8) 0.119(9) 0.057(6) 0.078(8) 0.034(8)
C74 0.161(8) 0.068(4) 0.160(8) 0.013(5) 0.094(7) -0.004(5)

loop_
_atom_type_symbol
_atom_type_description
_atom_type_scat_dispersion_real
_atom_type_scat_dispersion_imag
_atom_type_scat_source
C C 0.0033 0.0016 'International Tables Vol C Tables 4.2.6.8 and 6.1.1.4'
H H 0 0 'International Tables Vol C Tables 4.2.6.8 and 6.1.1.4'
N N 0.0061 0.0033 'International Tables Vol C Tables 4.2.6.8 and 6.1.1.4'
Ca Ca 0.2262 0.3064 'International Tables Vol C Tables 4.2.6.8 and 6.1.1.4'
F F 0.0171 0.0103 'International Tables Vol C Tables 4.2.6.8 and 6.1.1.4'
B B 0.0013 0.0007 'International Tables Vol C Tables 4.2.6.8 and 6.1.1.4'
O O 0.0106 0.006 'International Tables Vol C Tables 4.2.6.8 and 6.1.1.4'

loop_
_geom_angle_atom_site_label_1
_geom_angle_atom_site_label_2
_geom_angle_atom_site_label_3
_geom_angle
_geom_angle_site_symmetry_1
_geom_angle_site_symmetry_3
C2 C1 C6 119.84(19) . .
C2 C1 C7 119.44(18) . .
C6 C1 C7 120.72(18) . .
C1 C2 C3 119.8(2) . .
C1 C2 H2 120.1 . .
C3 C2 H2 120.1 . .
C4 C3 C2 120.2(3) . .
C4 C3 H3 119.9 . .
C2 C3 H3 119.9 . .
C3 C4 C5 120.5(2) . .
C3 C4 H4 119.8 . .
C5 C4 H4 119.8 . .
C4 C5 C6 120.2(2) . .
C4 C5 H5 119.9 . .
C6 C5 H5 119.9 . .
C1 C6 C5 119.5(2) . .
C1 C6 H6 120.2 . .
C5 C6 H6 120.2 . .
N2 C7 C8 107.01(15) . .
N2 C7 C1 123.29(16) . .
C8 C7 C1 129.69(16) . .
C7 C8 C13 135.79(17) . .
C7 C8 C9 104.63(15) . .
C13 C8 C9 119.54(17) . .
N1 C9 C10 128.89(16) . .
N1 C9 C8 111.31(15) . .
C10 C9 C8 119.78(16) . .
F10 C10 C11 120.12(16) . .
F10 C10 C9 120.95(15) . .
C11 C10 C9 118.93(17) . .
F11 C11 C10 119.98(18) . .
F11 C11 C12 118.37(17) . .
C10 C11 C12 121.65(17) . .
F12 C12 C13 121.64(18) . .
F12 C12 C11 117.74(18) . .
C13 C12 C11 120.62(17) . .
F13 C13 C12 120.02(17) . .
F13 C13 C8 120.55(17) . .
C12 C13 C8 119.43(18) . .
C26 C21 C22 118.65(19) . .
C26 C21 C27 120.59(17) . .
C22 C21 C27 120.66(17) . .
C23 C22 C21 120.2(2) . .
C23 C22 H22 119.9 . .
C21 C22 H22 119.9 . .
C24 C23 C22 120.2(2) . .
C24 C23 H23 119.9 . .
C22 C23 H23 119.9 . .
C25 C24 C23 120.0(2) . .
C25 C24 H24 120 . .
C23 C24 H24 120 . .
C24 C25 C26 120.2(2) . .
C24 C25 H25 119.9 . .
C26 C25 H25 119.9 . .
C25 C26 C21 120.6(2) . .
C25 C26 H26 119.7 . .
C21 C26 H26 119.7 . .
N3 C27 C28 109.28(16) . .
N3 C27 C21 121.08(16) . .
C28 C27 C21 129.49(16) . .
C29 C28 C33 119.95(18) . .
C29 C28 C27 135.11(19) . .
C33 C28 C27 104.91(15) . .
F29 C29 C30 119.37(18) . .
F29 C29 C28 121.28(19) . .
C30 C29 C28 119.3(2) . .
F30 C30 C29 121.0(2) . .
F30 C30 C31 118.4(2) . .
C29 C30 C31 120.53(19) . .
F31 C31 C32 119.6(2) . .
F31 C31 C30 118.5(2) . .
C32 C31 C30 121.9(2) . .
F32 C32 C31 118.74(19) . .
F32 C32 C33 122.71(18) . .
C31 C32 C33 118.5(2) . .
N4 C33 C28 108.41(16) . .
N4 C33 C32 131.92(18) . .
C28 C33 C32 119.68(17) . .
C42 C41 C46 118.66(17) . .
C42 C41 C47 122.59(16) . .
C46 C41 C47 118.74(16) . .
C43 C42 C41 120.52(18) . .
C43 C42 H42 119.7 . .
C41 C42 H42 119.7 . .
C44 C43 C42 120.22(19) . .
C44 C43 H43 119.9 . .
C42 C43 H43 119.9 . .
C45 C44 C43 119.79(19) . .
C45 C44 H44 120.1 . .
C43 C44 H44 120.1 . .
C44 C45 C46 120.38(19) . .
C44 C45 H45 119.8 . .
C46 C45 H45 119.8 . .
C45 C46 C41 120.42(18) . .
C45 C46 H46 119.8 . .
C41 C46 H46 119.8 . .
N5 C47 C48 109.36(15) . .
N5 C47 C41 123.01(16) . .
C48 C47 C41 127.55(16) . .
C53 C48 C49 119.78(17) . .
C53 C48 C47 135.16(18) . .
C49 C48 C47 105.00(15) . .
N6 C49 C50 131.39(18) . .
N6 C49 C48 108.18(15) . .
C50 C49 C48 120.36(17) . .
F50 C50 C51 119.18(18) . .
F50 C50 C49 122.90(18) . .
C51 C50 C49 117.88(19) . .
F51 C51 C50 119.6(2) . .
F51 C51 C52 118.4(2) . .
C50 C51 C52 122.01(19) . .
F52 C52 C53 121.0(2) . .
F52 C52 C51 118.1(2) . .
C53 C52 C51 120.90(19) . .
F53 C53 C52 119.55(18) . .
F53 C53 C48 121.39(18) . .
C52 C53 C48 119.06(19) . .
C9 N1 N2 104.87(13) . .
C9 N1 Ca1 136.22(11) . .
N2 N1 Ca1 118.46(10) . .
C7 N2 N1 112.16(14) . .
C7 N2 B1 126.09(15) . .
N1 N2 B1 121.12(13) . .
C27 N3 N4 108.88(14) . .
C27 N3 Ca1 130.81(12) . .
N4 N3 Ca1 115.23(10) . .
C33 N4 N3 108.51(14) . .
C33 N4 B1 127.65(15) . .
N3 N4 B1 122.89(13) . .
C47 N5 N6 108.60(14) . .
C47 N5 Ca1 137.17(11) . .
N6 N5 Ca1 111.49(10) . .
C49 N6 N5 108.83(14) . .
C49 N6 B1 126.50(15) . .
N5 N6 B1 122.38(14) . .
N1 Ca1 N1 180 . 3_666
N1 Ca1 N3 80.34(5) . .
N1 Ca1 N3 99.66(5) 3_666 .
N1 Ca1 N3 99.66(5) . 3_666
N1 Ca1 N3 80.34(5) 3_666 3_666
N3 Ca1 N3 180 . 3_666
N1 Ca1 N5 83.50(5) . .
N1 Ca1 N5 96.50(5) 3_666 .
N3 Ca1 N5 74.72(5) . .
N3 Ca1 N5 105.28(5) 3_666 .
N1 Ca1 N5 96.50(5) . 3_666
N1 Ca1 N5 83.50(5) 3_666 3_666
N3 Ca1 N5 105.28(5) . 3_666
N3 Ca1 N5 74.72(5) 3_666 3_666
N5 Ca1 N5 180 . 3_666
N4 B1 N2 111.83(15) . .
N4 B1 N6 109.70(14) . .
N2 B1 N6 110.64(14) . .
N4 B1 H1 108.2 . .
N2 B1 H1 108.2 . .
N6 B1 H1 108.2 . .
C63 O1 C64 104.0(7) . .
C62 C61 C64 106.8(7) . .
C62 C61 H61A 110.4 . .
C64 C61 H61A 110.4 . .
C62 C61 H61B 110.4 . .
C64 C61 H61B 110.4 . .
H61A C61 H61B 108.6 . .
C61 C62 C63 100.0(6) . .
C61 C62 H62A 111.8 . .
C63 C62 H62A 111.8 . .
C61 C62 H62B 111.8 . .
C63 C62 H62B 111.8 . .
H62A C62 H62B 109.5 . .
O1 C63 C62 112.0(6) . .
O1 C63 H63A 109.2 . .
C62 C63 H63A 109.2 . .
O1 C63 H63B 109.2 . .
C62 C63 H63B 109.2 . .
H63A C63 H63B 107.9 . .
O1 C64 C61 103.7(9) . .
O1 C64 H64A 111 . .
C61 C64 H64A 111 . .
O1 C64 H64B 111 . .
C61 C64 H64B 111 . .
H64A C64 H64B 109 . .
C73 O2 C71 101.5(10) . .
C72 C71 O2 96.8(8) . .
C72 C71 H71A 112.4 . .
O2 C71 H71A 112.4 . .
C72 C71 H71B 112.4 . .
O2 C71 H71B 112.4 . .
H71A C71 H71B 110 . .
C71 C72 H72A 109.5 . .
C71 C72 H72B 109.5 . .
H72A C72 H72B 109.5 . .
C71 C72 H72C 109.5 . .
H72A C72 H72C 109.5 . .
H72B C72 H72C 109.5 . .
O2 C73 C74 102.6(10) . .
O2 C73 H73A 111.3 . .
C74 C73 H73A 111.3 . .
O2 C73 H73B 111.3 . .
C74 C73 H73B 111.3 . .
H73A C73 H73B 109.2 . .
C73 C74 H74A 109.5 . .
C73 C74 H74B 109.5 . .
H74A C74 H74B 109.5 . .
C73 C74 H74C 109.5 . .
H74A C74 H74C 109.5 . .
H74B C74 H74C 109.5 . .

loop_
_geom_bond_atom_site_label_1
_geom_bond_atom_site_label_2
_geom_bond_distance
_geom_bond_site_symmetry_2
C1 C2 1.385(3) .
C1 C6 1.388(3) .
C1 C7 1.479(3) .
C2 C3 1.387(3) .
C2 H2 0.95 .
C3 C4 1.368(4) .
C3 H3 0.95 .
C4 C5 1.373(4) .
C4 H4 0.95 .
C5 C6 1.388(3) .
C5 H5 0.95 .
C6 H6 0.95 .
C7 N2 1.357(2) .
C7 C8 1.404(3) .
C8 C13 1.410(2) .
C8 C9 1.418(2) .
C9 N1 1.351(2) .
C9 C10 1.404(2) .
C10 F10 1.349(2) .
C10 C11 1.353(3) .
C11 F11 1.346(2) .
C11 C12 1.412(3) .
C12 F12 1.347(2) .
C12 C13 1.351(3) .
C13 F13 1.347(2) .
C21 C26 1.391(3) .
C21 C22 1.398(3) .
C21 C27 1.471(3) .
C22 C23 1.385(3) .
C22 H22 0.95 .
C23 C24 1.379(3) .
C23 H23 0.95 .
C24 C25 1.378(3) .
C24 H24 0.95 .
C25 C26 1.381(3) .
C25 H25 0.95 .
C26 H26 0.95 .
C27 N3 1.334(2) .
C27 C28 1.425(3) .
C28 C29 1.407(3) .
C28 C33 1.407(3) .
C29 F29 1.344(2) .
C29 C30 1.356(3) .
C30 F30 1.345(2) .
C30 C31 1.398(3) .
C31 F31 1.348(2) .
C31 C32 1.363(3) .
C32 F32 1.347(2) .
C32 C33 1.407(3) .
C33 N4 1.368(2) .
C41 C42 1.392(3) .
C41 C46 1.398(3) .
C41 C47 1.481(2) .
C42 C43 1.389(3) .
C42 H42 0.95 .
C43 C44 1.382(3) .
C43 H43 0.95 .
C44 C45 1.381(3) .
C44 H44 0.95 .
C45 C46 1.385(3) .
C45 H45 0.95 .
C46 H46 0.95 .
C47 N5 1.331(2) .
C47 C48 1.428(2) .
C48 C53 1.404(3) .
C48 C49 1.408(3) .
C49 N6 1.366(2) .
C49 C50 1.407(3) .
C50 F50 1.337(2) .
C50 C51 1.365(3) .
C51 F51 1.345(2) .
C51 C52 1.396(3) .
C52 F52 1.350(2) .
C52 C53 1.358(3) .
C53 F53 1.339(2) .
N1 N2 1.3740(19) .
N1 Ca1 2.4328(14) .
N2 B1 1.556(3) .
N3 N4 1.379(2) .
N3 Ca1 2.5252(14) .
N4 B1 1.547(2) .
N5 N6 1.3837(19) .
N5 Ca1 2.5311(14) .
N6 B1 1.556(3) .
Ca1 N1 2.4328(14) 3_666
Ca1 N3 2.5252(14) 3_666
Ca1 N5 2.5311(14) 3_666
B1 H1 1 .
O1 C63 1.401(8) .
O1 C64 1.428(14) .
C61 C62 1.497(14) .
C61 C64 1.594(13) .
C61 H61A 0.99 .
C61 H61B 0.99 .
C62 C63 1.548(9) .
C62 H62A 0.99 .
C62 H62B 0.99 .
C63 H63A 0.99 .
C63 H63B 0.99 .
C64 H64A 0.99 .
C64 H64B 0.99 .
O2 C73 1.379(17) .
O2 C71 1.512(12) .
C71 C72 1.463(15) .
C71 H71A 0.99 .
C71 H71B 0.99 .
C72 H72A 0.98 .
C72 H72B 0.98 .
C72 H72C 0.98 .
C73 C74 1.656(19) .
C73 H73A 0.99 .
C73 H73B 0.99 .
C74 H74A 0.98 .
C74 H74B 0.98 .
C74 H74C 0.98 .
